data_1546667
loop_
_publ_author_name
'Sebhaoui, Jihad'
'El Bakri, Youness'
'Rayni, Ibtissam'
'El Bourakadi, Khadija'
'Essassi, El Mokhtar'
'Mague, Joel T.'

_publ_section_title
;
 (4<i>Z</i>)-4-(2-Oxopropylidene)-1,3-bis(prop-2-en-1-yl)-2,3,4,5-tetrahydro-1<i>H</i>-1,5-benzodiazepin-2-one
;
_journal_coeditor_code SJ4101
_journal_issue 4
_journal_name_full IUCrData
_journal_page_first x170493
_journal_paper_doi 10.1107/S241431461700493X
_journal_volume 2
_journal_year 2017
_chemical_formula_iupac 'C18 H20 N2 O2'
_chemical_formula_moiety 'C18 H20 N2 O2'
_chemical_formula_sum 'C18 H20 N2 O2'
_chemical_formula_weight 296.36
_chemical_name_systematic
(4<i>Z</i>)-4-(2-Oxopropylidene)-1,3-bis(prop-2-en-1-yl)-2,3,4,5-tetrahydro-1<i>H</i>-1,5-benzodiazepin-2-one
_space_group_crystal_system triclinic
_space_group_IT_number 2
_space_group_name_Hall '-P 1'
_space_group_name_H-M_alt 'P -1'
_symmetry_space_group_name_Hall '-P 1'
_symmetry_space_group_name_H-M 'P -1'
_atom_sites_solution_hydrogens difmap
_atom_sites_solution_primary direct
_atom_sites_solution_secondary difmap
_audit_creation_method SHELXL-2014/7
_cell_angle_alpha 110.6530(10)
_cell_angle_beta 95.1110(10)
_cell_angle_gamma 104.7230(10)
_cell_formula_units_Z 2
_cell_length_a 8.6864(6)
_cell_length_b 8.9925(6)
_cell_length_c 10.9872(7)
_cell_measurement_reflns_used 6420
_cell_measurement_temperature 100(2)
_cell_measurement_theta_max 29.1512
_cell_measurement_theta_min 2.5428
_cell_volume 761.42(9)
_computing_cell_refinement
;
<i>SAINT</i> (Bruker, 2016)
;
_computing_data_collection
;
<i>APEX3</i> (Bruker, 2016)
;
_computing_data_reduction
;
<i>SAINT</i> (Bruker, 2016)
;
_computing_molecular_graphics
;
<i>DIAMOND</i> (Brandenburg & Putz, 2012)
;
_computing_publication_material
;
<i>SHELXTL</i> (Sheldrick, 2008)
;
_computing_structure_refinement
;
<i>SHELXL2014/7</i> (Sheldrick, 2015<i>b</i>)
;
_computing_structure_solution
;
<i>SHELXT</i> (Sheldrick, 2015<i>a</i>)
;
_diffrn_ambient_temperature 100(2)
_diffrn_detector_area_resol_mean 8.3333
_diffrn_measured_fraction_theta_full 0.995
_diffrn_measured_fraction_theta_max 0.984
_diffrn_measurement_device_type 'Bruker SMART APEX CCD'
_diffrn_measurement_method '\f and \w scans'
_diffrn_radiation_monochromator graphite
_diffrn_radiation_type MoK\a
_diffrn_radiation_wavelength 0.71073
_diffrn_reflns_av_R_equivalents 0.0263
_diffrn_reflns_limit_h_max 11
_diffrn_reflns_limit_h_min -11
_diffrn_reflns_limit_k_max 12
_diffrn_reflns_limit_k_min -12
_diffrn_reflns_limit_l_max 15
_diffrn_reflns_limit_l_min -14
_diffrn_reflns_number 14767
_diffrn_reflns_theta_full 28.000
_diffrn_reflns_theta_max 29.151
_diffrn_reflns_theta_min 2.021
_exptl_absorpt_coefficient_mu 0.085
_exptl_absorpt_correction_T_max 0.98
_exptl_absorpt_correction_T_min 0.88
_exptl_absorpt_correction_type multi-scan
_exptl_absorpt_process_details
;
(<i>SADABS</i>; Bruker, 2016)
;
_exptl_crystal_colour colourless
_exptl_crystal_density_diffrn 1.293
_exptl_crystal_density_method 'not measured'
_exptl_crystal_description block
_exptl_crystal_F_000 316
_exptl_crystal_size_max 0.361
_exptl_crystal_size_mid 0.252
_exptl_crystal_size_min 0.246
_refine_diff_density_max 0.378
_refine_diff_density_min -0.238
_refine_ls_extinction_method none
_refine_ls_goodness_of_fit_ref 1.086
_refine_ls_hydrogen_treatment refall
_refine_ls_matrix_type full
_refine_ls_number_parameters 279
_refine_ls_number_reflns 4041
_refine_ls_number_restraints 0
_refine_ls_restrained_S_all 1.086
_refine_ls_R_factor_all 0.0541
_refine_ls_R_factor_gt 0.0447
_refine_ls_shift/su_max 0.000
_refine_ls_shift/su_mean 0.000
_refine_ls_structure_factor_coef Fsqd
_refine_ls_weighting_details 'w=1/[\s^2^(Fo^2^)+(0.0798P)^2^+0.0641P] where P=(Fo^2^+2Fc^2^)/3'
_refine_ls_weighting_scheme calc
_refine_ls_wR_factor_gt 0.1235
_refine_ls_wR_factor_ref 0.1282
_reflns_number_gt 3219
_reflns_number_total 4041
_reflns_threshold_expression 'I > 2\s(I)'
_cod_data_source_file sj4101sup1.cif
_cod_data_source_block I
_cod_database_code 1546667
_shelx_space_group_comment
;
The symmetry employed for this shelxl refinement is uniquely defined
by the following loop, which should always be used as a source of
symmetry information in preference to the above space-group names.
They are only intended as comments.
;
_shelx_estimated_absorpt_t_min 0.970
_shelx_estimated_absorpt_t_max 0.979

loop_
_space_group_symop_operation_xyz
'x, y, z'
'-x, -y, -z'

loop_
_atom_site_type_symbol
_atom_site_label
_atom_site_fract_x
_atom_site_fract_y
_atom_site_fract_z
_atom_site_U_iso_or_equiv
_atom_site_adp_type
_atom_site_calc_flag
_atom_site_occupancy
O O1 0.72540(10) 0.99583(9) 0.37759(8) 0.01874(19) Uani d 1
O O2 0.68608(10) 0.68232(10) 0.74999(8) 0.0219(2) Uani d 1
N N1 0.73630(11) 0.63488(11) 0.50839(9) 0.0149(2) Uani d 1
H H1 0.7503(19) 0.6185(19) 0.5852(17) 0.033(4) Uiso d 1
N N2 0.86150(10) 0.80420(10) 0.33693(9) 0.0134(2) Uani d 1
C C1 0.87072(12) 0.64209(12) 0.32073(10) 0.0137(2) Uani d 1
C C2 0.95114(13) 0.56478(14) 0.22408(11) 0.0183(2) Uani d 1
H H2 0.9908(17) 0.6174(17) 0.1664(14) 0.020(3) Uiso d 1
C C3 0.97350(14) 0.41321(15) 0.21084(12) 0.0218(3) Uani d 1
H H3 1.0298(19) 0.3623(19) 0.1449(16) 0.032(4) Uiso d 1
C C4 0.91651(14) 0.33589(14) 0.29426(12) 0.0205(2) Uani d 1
H H4 0.9307(18) 0.2294(19) 0.2830(15) 0.031(4) Uiso d 1
C C5 0.83713(13) 0.41063(13) 0.39037(11) 0.0171(2) Uani d 1
H H5 0.7977(16) 0.3598(16) 0.4529(14) 0.018(3) Uiso d 1
C C6 0.81244(12) 0.56313(13) 0.40477(10) 0.0137(2) Uani d 1
C C7 0.62363(12) 0.71296(12) 0.50155(10) 0.0137(2) Uani d 1
C C8 0.58137(12) 0.72269(13) 0.36870(10) 0.0144(2) Uani d 1
H H8 0.5736(17) 0.6142(17) 0.2981(14) 0.022(4) Uiso d 1
C C9 0.72664(12) 0.85397(13) 0.36026(10) 0.0135(2) Uani d 1
C C10 0.55651(13) 0.77944(13) 0.60908(11) 0.0157(2) Uani d 1
H H10 0.4772(17) 0.8366(17) 0.5993(14) 0.022(3) Uiso d 1
C C11 0.59228(13) 0.76065(13) 0.73184(11) 0.0173(2) Uani d 1
C C12 0.51378(16) 0.83951(17) 0.84424(12) 0.0249(3) Uani d 1
H H12A 0.469(2) 0.760(2) 0.881(2) 0.059(6) Uiso d 1
H H12B 0.435(2) 0.891(2) 0.8239(16) 0.037(4) Uiso d 1
H H12C 0.605(2) 0.933(2) 0.916(2) 0.051(5) Uiso d 1
C C13 0.42116(13) 0.75818(14) 0.34215(11) 0.0178(2) Uani d 1
H H13A 0.3311(17) 0.6712(17) 0.3594(14) 0.023(3) Uiso d 1
H H13B 0.4255(16) 0.8713(17) 0.4069(14) 0.021(3) Uiso d 1
C C14 0.38388(15) 0.74770(17) 0.20244(13) 0.0248(3) Uani d 1
H H14 0.399(2) 0.850(3) 0.190(2) 0.065(6) Uiso d 1
C C15 0.3403(2) 0.6128(2) 0.09694(15) 0.0432(4) Uani d 1
H H15A 0.318(3) 0.505(3) 0.102(3) 0.097(8) Uiso d 1
H H15B 0.318(2) 0.616(2) 0.0088(19) 0.050(5) Uiso d 1
C C16 1.00249(13) 0.92304(13) 0.32234(11) 0.0162(2) Uani d 1
H H16A 1.0122(16) 1.0332(17) 0.3896(13) 0.017(3) Uiso d 1
H H16B 1.0997(17) 0.8951(17) 0.3466(13) 0.023(4) Uiso d 1
C C17 0.99218(14) 0.92956(14) 0.18704(11) 0.0195(2) Uani d 1
H H17 1.0916(19) 1.0012(19) 0.1798(15) 0.033(4) Uiso d 1
C C18 0.86578(16) 0.85178(15) 0.08827(12) 0.0234(3) Uani d 1
H H18A 0.762(2) 0.7781(19) 0.0972(16) 0.034(4) Uiso d 1
H H18B 0.8730(19) 0.8666(18) 0.0047(16) 0.029(4) Uiso d 1

loop_
_atom_site_aniso_label
_atom_site_aniso_U_11
_atom_site_aniso_U_22
_atom_site_aniso_U_33
_atom_site_aniso_U_12
_atom_site_aniso_U_13
_atom_site_aniso_U_23
O1 0.0221(4) 0.0158(4) 0.0216(4) 0.0089(3) 0.0064(3) 0.0084(3)
O2 0.0257(4) 0.0262(4) 0.0194(4) 0.0122(3) 0.0063(3) 0.0118(3)
N1 0.0165(4) 0.0167(4) 0.0158(4) 0.0082(3) 0.0050(3) 0.0088(4)
N2 0.0140(4) 0.0125(4) 0.0154(4) 0.0049(3) 0.0045(3) 0.0063(3)
C1 0.0132(5) 0.0134(5) 0.0147(5) 0.0056(4) 0.0010(4) 0.0050(4)
C2 0.0195(5) 0.0215(5) 0.0171(5) 0.0101(4) 0.0056(4) 0.0080(4)
C3 0.0236(6) 0.0237(6) 0.0197(6) 0.0147(5) 0.0057(4) 0.0048(4)
C4 0.0202(5) 0.0162(5) 0.0251(6) 0.0098(4) 0.0017(4) 0.0055(4)
C5 0.0154(5) 0.0151(5) 0.0220(6) 0.0050(4) 0.0021(4) 0.0086(4)
C6 0.0127(4) 0.0144(5) 0.0143(5) 0.0053(4) 0.0021(4) 0.0051(4)
C7 0.0121(5) 0.0123(4) 0.0166(5) 0.0026(4) 0.0024(4) 0.0066(4)
C8 0.0139(5) 0.0154(5) 0.0152(5) 0.0055(4) 0.0031(4) 0.0067(4)
C9 0.0159(5) 0.0158(5) 0.0101(5) 0.0062(4) 0.0028(4) 0.0055(4)
C10 0.0142(5) 0.0160(5) 0.0181(5) 0.0055(4) 0.0042(4) 0.0072(4)
C11 0.0165(5) 0.0159(5) 0.0179(5) 0.0025(4) 0.0045(4) 0.0062(4)
C12 0.0276(6) 0.0321(7) 0.0188(6) 0.0135(5) 0.0103(5) 0.0100(5)
C13 0.0151(5) 0.0201(5) 0.0197(5) 0.0077(4) 0.0025(4) 0.0082(4)
C14 0.0236(6) 0.0300(6) 0.0258(6) 0.0099(5) 0.0021(5) 0.0160(5)
C15 0.0613(10) 0.0369(8) 0.0230(7) 0.0013(7) 0.0004(7) 0.0135(6)
C16 0.0142(5) 0.0165(5) 0.0179(5) 0.0028(4) 0.0032(4) 0.0078(4)
C17 0.0223(6) 0.0203(5) 0.0212(6) 0.0085(4) 0.0103(4) 0.0115(4)
C18 0.0317(6) 0.0260(6) 0.0165(6) 0.0135(5) 0.0072(5) 0.0091(5)

loop_
_atom_type_symbol
_atom_type_description
_atom_type_scat_dispersion_real
_atom_type_scat_dispersion_imag
_atom_type_scat_source
C C 0.0033 0.0016 'International Tables Vol C Tables 4.2.6.8 and 6.1.1.4'
H H 0.0000 0.0000 'International Tables Vol C Tables 4.2.6.8 and 6.1.1.4'
N N 0.0061 0.0033 'International Tables Vol C Tables 4.2.6.8 and 6.1.1.4'
O O 0.0106 0.0060 'International Tables Vol C Tables 4.2.6.8 and 6.1.1.4'

loop_
_geom_angle_atom_site_label_1
_geom_angle_atom_site_label_2
_geom_angle_atom_site_label_3
_geom_angle
C7 N1 C6 126.14(9)
C7 N1 H1 113.1(10)
C6 N1 H1 120.2(10)
C9 N2 C1 124.02(9)
C9 N2 C16 117.67(9)
C1 N2 C16 118.26(8)
C2 C1 C6 118.84(10)
C2 C1 N2 118.71(9)
C6 C1 N2 122.27(9)
C3 C2 C1 120.93(11)
C3 C2 H2 119.7(8)
C1 C2 H2 119.4(8)
C2 C3 C4 120.12(11)
C2 C3 H3 120.0(9)
C4 C3 H3 119.8(9)
C5 C4 C3 119.71(10)
C5 C4 H4 120.8(9)
C3 C4 H4 119.5(9)
C4 C5 C6 121.04(11)
C4 C5 H5 121.5(8)
C6 C5 H5 117.4(8)
C5 C6 C1 119.36(10)
C5 C6 N1 117.77(10)
C1 C6 N1 122.80(9)
N1 C7 C10 121.64(10)
N1 C7 C8 114.62(9)
C10 C7 C8 123.73(9)
C7 C8 C9 105.81(8)
C7 C8 C13 115.83(9)
C9 C8 C13 112.20(9)
C7 C8 H8 108.3(8)
C9 C8 H8 107.4(8)
C13 C8 H8 106.9(8)
O1 C9 N2 121.96(10)
O1 C9 C8 122.65(9)
N2 C9 C8 115.34(9)
C7 C10 C11 122.55(10)
C7 C10 H10 118.3(8)
C11 C10 H10 119.0(8)
O2 C11 C10 122.97(10)
O2 C11 C12 118.49(10)
C10 C11 C12 118.54(10)
C11 C12 H12A 109.2(12)
C11 C12 H12B 115.9(10)
H12A C12 H12B 111.7(15)
C11 C12 H12C 106.4(11)
H12A C12 H12C 107.0(16)
H12B C12 H12C 106.3(14)
C14 C13 C8 111.01(9)
C14 C13 H13A 111.2(8)
C8 C13 H13A 107.2(8)
C14 C13 H13B 109.9(8)
C8 C13 H13B 110.4(8)
H13A C13 H13B 106.9(11)
C15 C14 C13 125.60(13)
C15 C14 H14 116.5(13)
C13 C14 H14 117.8(13)
C14 C15 H15A 121.2(16)
C14 C15 H15B 120.8(10)
H15A C15 H15B 117.7(19)
N2 C16 C17 114.66(9)
N2 C16 H16A 106.5(8)
C17 C16 H16A 110.0(8)
N2 C16 H16B 107.8(8)
C17 C16 H16B 110.9(8)
H16A C16 H16B 106.5(11)
C18 C17 C16 126.31(11)
C18 C17 H17 122.1(10)
C16 C17 H17 111.6(10)
C17 C18 H18A 121.5(9)
C17 C18 H18B 118.9(9)
H18A C18 H18B 119.6(13)

loop_
_geom_bond_atom_site_label_1
_geom_bond_atom_site_label_2
_geom_bond_distance
O1 C9 1.2247(13)
O2 C11 1.2496(14)
N1 C7 1.3527(13)
N1 C6 1.4081(14)
N1 H1 0.910(17)
N2 C9 1.3701(13)
N2 C1 1.4290(13)
N2 C16 1.4690(13)
C1 C2 1.3990(15)
C1 C6 1.4058(15)
C2 C3 1.3843(16)
C2 H2 0.954(14)
C3 C4 1.3871(18)
C3 H3 0.958(16)
C4 C5 1.3808(16)
C4 H4 0.963(15)
C5 C6 1.3979(15)
C5 H5 0.991(14)
C7 C10 1.3765(15)
C7 C8 1.5113(15)
C8 C9 1.5282(14)
C8 C13 1.5306(14)
C8 H8 0.991(14)
C10 C11 1.4343(16)
C10 H10 0.977(14)
C11 C12 1.5070(16)
C12 H12A 0.96(2)
C12 H12B 0.965(17)
C12 H12C 1.02(2)
C13 C14 1.5047(17)
C13 H13A 1.039(14)
C13 H13B 1.003(14)
C14 C15 1.287(2)
C14 H14 0.96(2)
C15 H15A 0.97(3)
C15 H15B 0.983(19)
C16 C17 1.5039(16)
C16 H16A 0.982(13)
C16 H16B 0.980(14)
C17 C18 1.3170(17)
C17 H17 0.966(16)
C18 H18A 1.010(16)
C18 H18B 0.979(16)

loop_
_geom_hbond_atom_site_label_D
_geom_hbond_atom_site_label_H
_geom_hbond_atom_site_label_A
_geom_hbond_site_symmetry_A
_geom_hbond_distance_DH
_geom_hbond_distance_HA
_geom_hbond_distance_DA
_geom_hbond_angle_DHA
N1 H1 O2 . 0.910(17) 1.878(16) 2.6308(12) 138.6(14)
C10 H10 O1 2_676 0.977(14) 2.567(14) 3.5316(13) 168.9(11)

loop_
_geom_torsion_atom_site_label_1
_geom_torsion_atom_site_label_2
_geom_torsion_atom_site_label_3
_geom_torsion_atom_site_label_4
_geom_torsion
C9 N2 C1 C2 140.12(10)
C16 N2 C1 C2 -37.25(14)
C9 N2 C1 C6 -44.67(15)
C16 N2 C1 C6 137.96(10)
C6 C1 C2 C3 -0.03(16)
N2 C1 C2 C3 175.35(10)
C1 C2 C3 C4 -0.25(18)
C2 C3 C4 C5 0.12(18)
C3 C4 C5 C6 0.29(17)
C4 C5 C6 C1 -0.56(16)
C4 C5 C6 N1 -177.52(10)
C2 C1 C6 C5 0.43(15)
N2 C1 C6 C5 -174.78(9)
C2 C1 C6 N1 177.22(10)
N2 C1 C6 N1 2.01(15)
C7 N1 C6 C5 -139.68(11)
C7 N1 C6 C1 43.48(15)
C6 N1 C7 C10 -179.89(10)
C6 N1 C7 C8 -0.83(14)
N1 C7 C8 C9 -73.60(11)
C10 C7 C8 C9 105.44(11)
N1 C7 C8 C13 161.42(9)
C10 C7 C8 C13 -19.55(14)
C1 N2 C9 O1 177.73(9)
C16 N2 C9 O1 -4.89(15)
C1 N2 C9 C8 0.13(14)
C16 N2 C9 C8 177.51(9)
C7 C8 C9 O1 -103.13(11)
C13 C8 C9 O1 24.08(14)
C7 C8 C9 N2 74.45(11)
C13 C8 C9 N2 -158.34(9)
N1 C7 C10 C11 -4.46(16)
C8 C7 C10 C11 176.57(10)
C7 C10 C11 O2 -0.30(17)
C7 C10 C11 C12 179.43(10)
C7 C8 C13 C14 -174.24(9)
C9 C8 C13 C14 64.13(12)
C8 C13 C14 C15 71.29(18)
C9 N2 C16 C17 -81.22(12)
C1 N2 C16 C17 96.32(11)
N2 C16 C17 C18 6.42(17)

_cod_database_fobs_code 1546667
